data_1506542
loop_
_publ_author_name
'Souto, Jos\'e A'
'L\'opez, Carlos Silva'
'Faza, Olalla Nieto'
'Alvarez, Rosana'
'de Lera, Angel R.'

_publ_section_title
;
 2-Alkylidenesulfol-3-enes by (regio- and) stereoselective cheletropic
 addition of SO2 to (di)vinylallenes.
;
_journal_issue 8
_journal_name_full 'Organic letters'
_journal_page_first 1565
_journal_page_last 1568
_journal_paper_doi 10.1021/ol050240p
_journal_volume 7
_journal_year 2005
_chemical_formula_sum 'C20 H26 O3 S'
_chemical_formula_weight 346.47
_chemical_name_systematic
; 
 ? 
;
_space_group_IT_number 2
_symmetry_cell_setting triclinic
_symmetry_space_group_name_Hall '-P 1'
_symmetry_space_group_name_H-M 'P -1'
_atom_sites_solution_hydrogens geom
_atom_sites_solution_primary direct
_atom_sites_solution_secondary difmap
_audit_creation_method SHELXL-97
_cell_angle_alpha 64.851(5)
_cell_angle_beta 77.443(5)
_cell_angle_gamma 72.753(5)
_cell_formula_units_Z 2
_cell_length_a 9.079(2)
_cell_length_b 10.386(3)
_cell_length_c 11.448(3)
_cell_measurement_temperature 293(2)
_cell_volume 928.0(4)
_computing_cell_refinement 'Bruker SMART'
_computing_data_collection 'Bruker SMART'
_computing_data_reduction 'Bruker SHELXTL'
_computing_molecular_graphics 'Bruker SHELXTL'
_computing_publication_material 'Bruker SHELXTL'
_computing_structure_refinement 'SHELXL-97 (Sheldrick, 1997)'
_computing_structure_solution 'SHELXS-97 (Sheldrick, 1990)'
_diffrn_ambient_temperature 293(2)
_diffrn_measured_fraction_theta_full 0.878
_diffrn_measured_fraction_theta_max 0.878
_diffrn_measurement_device_type 'CCD area detector'
_diffrn_measurement_method 'phi and omega scans'
_diffrn_radiation_monochromator graphite
_diffrn_radiation_source 'fine-focus sealed tube'
_diffrn_radiation_type MoK\a
_diffrn_radiation_wavelength 0.71073
_diffrn_reflns_av_R_equivalents 0.0350
_diffrn_reflns_av_sigmaI/netI 0.0847
_diffrn_reflns_limit_h_max 6
_diffrn_reflns_limit_h_min -12
_diffrn_reflns_limit_k_max 12
_diffrn_reflns_limit_k_min -13
_diffrn_reflns_limit_l_max 15
_diffrn_reflns_limit_l_min -15
_diffrn_reflns_number 5636
_diffrn_reflns_theta_full 28.05
_diffrn_reflns_theta_max 28.05
_diffrn_reflns_theta_min 1.98
_exptl_absorpt_coefficient_mu 0.189
_exptl_absorpt_correction_T_max 1.000000
_exptl_absorpt_correction_T_min 0.754937
_exptl_absorpt_correction_type SADABS
_exptl_crystal_colour colorless
_exptl_crystal_density_diffrn 1.240
_exptl_crystal_density_method 'not measured'
_exptl_crystal_description prism
_exptl_crystal_F_000 372
_exptl_crystal_size_max 0.42
_exptl_crystal_size_mid 0.25
_exptl_crystal_size_min 0.09
_refine_diff_density_max 0.706
_refine_diff_density_min -0.274
_refine_diff_density_rms 0.076
_refine_ls_extinction_method none
_refine_ls_goodness_of_fit_ref 1.104
_refine_ls_hydrogen_treatment mixed
_refine_ls_matrix_type full
_refine_ls_number_parameters 321
_refine_ls_number_reflns 3949
_refine_ls_number_restraints 0
_refine_ls_restrained_S_all 1.104
_refine_ls_R_factor_all 0.1140
_refine_ls_R_factor_gt 0.0772
_refine_ls_shift/su_max 0.000
_refine_ls_shift/su_mean 0.000
_refine_ls_structure_factor_coef Fsqd
_refine_ls_weighting_details 'calc w=1/[\s^2^(Fo^2^)+(0.1372P)^2^+0.1445P] where P=(Fo^2^+2Fc^2^)/3'
_refine_ls_weighting_scheme calc
_refine_ls_wR_factor_gt 0.2460
_refine_ls_wR_factor_ref 0.2612
_reflns_number_gt 2465
_reflns_number_total 3949
_reflns_threshold_expression >2sigma(I)
_cod_data_source_file ol050240psi20050204_102047.cif
_cod_data_source_block ar17251s
_cod_depositor_comments
;
The following automatic conversions were performed:

'_symmetry_cell_setting' value 'Triclinic' changed to 'triclinic'
according to /home/saulius/struct/CIF-dictionaries/cif_core.dic
dictionary named 'cif_core.dic' version 2.4.1 from 2010-06-29.

Automatic conversion script
Id: cif_fix_values 1715 2011-07-08 13:25:40Z adriana 

2017-03-17
Z value and formula fixed to values more according to usual
chemical conventions.                 miguel
;
_cod_original_formula_sum 'C40 H52 O6 S2'
_cod_original_formula_weight 692.94
_cod_original_formula_units_Z 1
_cod_original_sg_symbol_H-M P1
_cod_database_code 1506542

loop_
_symmetry_equiv_pos_as_xyz
'x, y, z'
'-x, -y, -z'

loop_
_atom_site_label
_atom_site_type_symbol
_atom_site_fract_x
_atom_site_fract_y
_atom_site_fract_z
_atom_site_U_iso_or_equiv
_atom_site_adp_type
_atom_site_occupancy
_atom_site_symmetry_multiplicity
_atom_site_calc_flag
S S 0.40724(12) 0.76644(12) 0.14352(11) 0.0370(3) Uani 1 1 d
O1 O 0.3399(5) 0.3601(5) 0.3214(4) 0.0654(11) Uani 1 1 d
O2 O 0.2958(3) 0.6772(4) 0.2075(4) 0.0491(9) Uani 1 1 d
O3 O 0.4507(4) 0.8015(4) 0.0067(3) 0.0539(9) Uani 1 1 d
C2 C 0.5006(6) 0.3462(6) 0.3217(5) 0.0503(12) Uani 1 1 d
C3 C 0.5824(5) 0.4034(6) 0.1891(5) 0.0470(12) Uani 1 1 d
C4 C 0.6648(5) 0.5039(5) 0.1452(4) 0.0397(10) Uani 1 1 d
C5 C 0.6824(5) 0.5758(5) 0.2299(4) 0.0346(9) Uani 1 1 d
C6 C 0.5731(5) 0.6953(5) 0.2339(4) 0.0341(9) Uani 1 1 d
C7 C 0.5511(5) 0.7924(5) 0.3019(5) 0.0401(10) Uani 1 1 d
C8 C 0.4324(5) 0.9106(5) 0.2758(4) 0.0423(11) Uani 1 1 d
C9 C 0.3385(5) 0.9356(5) 0.1727(5) 0.0390(10) Uani 1 1 d
C10 C 0.1651(5) 0.9750(5) 0.1975(5) 0.0424(11) Uani 1 1 d
C11 C 0.0882(6) 0.9140(6) 0.3169(6) 0.0590(14) Uani 1 1 d
C12 C -0.0729(8) 0.9500(9) 0.3371(9) 0.085(2) Uani 1 1 d
C13 C -0.1557(8) 1.0441(8) 0.2334(11) 0.087(2) Uani 1 1 d
C14 C -0.0808(8) 1.1067(8) 0.1130(10) 0.083(2) Uani 1 1 d
C15 C 0.0782(7) 1.0713(6) 0.0961(6) 0.0591(14) Uani 1 1 d
C16 C 0.7529(7) 0.5478(8) 0.0112(5) 0.0567(14) Uani 1 1 d
C17 C 0.8270(5) 0.5122(5) 0.3044(4) 0.0420(11) Uani 1 1 d
C18 C 0.3983(8) 1.0211(8) 0.3344(9) 0.0667(17) Uani 1 1 d
C19 C 0.9209(7) 0.3670(7) 0.2938(7) 0.0559(14) Uani 1 1 d
C20 C 0.9326(7) 0.6215(7) 0.2462(8) 0.0661(17) Uani 1 1 d
C21 C 0.7796(9) 0.4794(8) 0.4496(6) 0.0628(16) Uani 1 1 d
H1 H 0.304(11) 0.459(11) 0.284(9) 0.15(4) Uiso 1 1 d
H2A H 0.555(7) 0.236(6) 0.358(5) 0.072(17) Uiso 1 1 d
H2B H 0.515(4) 0.399(4) 0.374(4) 0.032(11) Uiso 1 1 d
H3 H 0.567(5) 0.361(5) 0.132(4) 0.036(11) Uiso 1 1 d
H7 H 0.620(5) 0.763(5) 0.370(5) 0.045(13) Uiso 1 1 d
H9 H 0.372(6) 0.992(6) 0.102(5) 0.052(15) Uiso 1 1 d
H11 H 0.143(5) 0.861(5) 0.379(4) 0.029(12) Uiso 1 1 d
H12 H -0.117(7) 0.889(7) 0.408(6) 0.08(2) Uiso 1 1 d
H13 H -0.273(8) 1.066(7) 0.251(6) 0.080(18) Uiso 1 1 d
H14 H -0.130(10) 1.171(10) 0.025(9) 0.13(3) Uiso 1 1 d
H15 H 0.128(7) 1.110(7) 0.013(6) 0.073(19) Uiso 1 1 d
H16A H 0.867(9) 0.529(8) 0.013(7) 0.11(2) Uiso 1 1 d
H16B H 0.709(7) 0.643(7) -0.050(6) 0.069(17) Uiso 1 1 d
H16C H 0.719(8) 0.491(9) -0.032(7) 0.12(3) Uiso 1 1 d
H18A H 0.286(8) 1.040(7) 0.390(6) 0.082(19) Uiso 1 1 d
H18B H 0.420(8) 1.101(9) 0.265(7) 0.10(3) Uiso 1 1 d
H18C H 0.462(8) 0.991(7) 0.411(7) 0.09(2) Uiso 1 1 d
H19A H 0.943(6) 0.390(5) 0.212(5) 0.046(15) Uiso 1 1 d
H19B H 0.863(6) 0.288(6) 0.337(5) 0.052(15) Uiso 1 1 d
H19C H 1.005(7) 0.326(7) 0.354(6) 0.078(18) Uiso 1 1 d
H20A H 0.874(7) 0.736(8) 0.240(6) 0.087(19) Uiso 1 1 d
H20B H 0.962(7) 0.643(7) 0.149(7) 0.08(2) Uiso 1 1 d
H20C H 1.014(8) 0.592(8) 0.293(7) 0.09(2) Uiso 1 1 d
H21A H 0.868(6) 0.431(6) 0.488(5) 0.052(14) Uiso 1 1 d
H21B H 0.748(6) 0.556(6) 0.467(5) 0.058(17) Uiso 1 1 d
H21C H 0.695(8) 0.419(7) 0.490(6) 0.09(2) Uiso 1 1 d

loop_
_atom_site_aniso_label
_atom_site_aniso_U_11
_atom_site_aniso_U_22
_atom_site_aniso_U_33
_atom_site_aniso_U_23
_atom_site_aniso_U_13
_atom_site_aniso_U_12
S 0.0326(6) 0.0383(6) 0.0426(6) -0.0189(5) -0.0061(4) -0.0052(4)
O1 0.050(2) 0.062(3) 0.093(3) -0.039(2) 0.006(2) -0.023(2)
O2 0.0316(16) 0.0448(18) 0.078(2) -0.0306(17) -0.0021(15) -0.0115(14)
O3 0.053(2) 0.064(2) 0.0435(19) -0.0252(16) -0.0132(15) 0.0008(17)
C2 0.056(3) 0.042(3) 0.058(3) -0.025(2) -0.005(2) -0.012(2)
C3 0.042(3) 0.052(3) 0.062(3) -0.040(3) -0.008(2) -0.003(2)
C4 0.033(2) 0.050(3) 0.039(2) -0.027(2) -0.0054(18) 0.0028(19)
C5 0.034(2) 0.043(2) 0.030(2) -0.0157(18) -0.0010(17) -0.0134(18)
C6 0.030(2) 0.037(2) 0.037(2) -0.0167(18) -0.0047(17) -0.0068(17)
C7 0.038(2) 0.044(3) 0.047(3) -0.023(2) -0.008(2) -0.011(2)
C8 0.045(3) 0.039(2) 0.051(3) -0.024(2) 0.000(2) -0.014(2)
C9 0.037(2) 0.031(2) 0.045(3) -0.013(2) 0.000(2) -0.0073(19)
C10 0.036(2) 0.038(2) 0.057(3) -0.025(2) -0.006(2) -0.0034(19)
C11 0.044(3) 0.053(3) 0.070(4) -0.022(3) 0.004(3) -0.007(3)
C12 0.060(4) 0.070(4) 0.123(7) -0.050(5) 0.035(4) -0.023(4)
C13 0.036(3) 0.076(5) 0.170(9) -0.078(5) -0.011(4) 0.003(3)
C14 0.053(4) 0.078(4) 0.127(7) -0.052(5) -0.036(4) 0.010(3)
C15 0.061(4) 0.051(3) 0.066(4) -0.027(3) -0.020(3) 0.001(3)
C16 0.045(3) 0.082(4) 0.042(3) -0.029(3) 0.000(2) -0.009(3)
C17 0.032(2) 0.048(3) 0.048(3) -0.021(2) -0.0109(19) -0.0043(19)
C18 0.066(4) 0.058(4) 0.096(5) -0.052(4) -0.012(4) -0.005(3)
C19 0.050(3) 0.056(3) 0.057(4) -0.026(3) -0.016(3) 0.007(3)
C20 0.046(3) 0.069(4) 0.089(5) -0.027(3) -0.021(3) -0.016(3)
C21 0.074(4) 0.064(4) 0.047(3) -0.023(3) -0.021(3) 0.003(3)

loop_
_atom_type_symbol
_atom_type_description
_atom_type_scat_dispersion_real
_atom_type_scat_dispersion_imag
_atom_type_scat_source
C C 0.0033 0.0016 'International Tables Vol C Tables 4.2.6.8 and 6.1.1.4'
H H 0.0000 0.0000 'International Tables Vol C Tables 4.2.6.8 and 6.1.1.4'
O O 0.0106 0.0060 'International Tables Vol C Tables 4.2.6.8 and 6.1.1.4'
S S 0.1246 0.1234 'International Tables Vol C Tables 4.2.6.8 and 6.1.1.4'

loop_
_geom_angle_atom_site_label_1
_geom_angle_atom_site_label_2
_geom_angle_atom_site_label_3
_geom_angle
O3 S O2 117.7(2)
O3 S C6 112.4(2)
O2 S C6 110.2(2)
O3 S C9 109.2(2)
O2 S C9 109.2(2)
C6 S C9 95.8(2)
C2 O1 H1 102(6)
O1 C2 C3 113.1(4)
O1 C2 H2A 109(3)
C3 C2 H2A 104(3)
O1 C2 H2B 110(2)
C3 C2 H2B 109(2)
H2A C2 H2B 112(4)
C4 C3 C2 126.5(4)
C4 C3 H3 120(3)
C2 C3 H3 113(3)
C3 C4 C5 121.3(4)
C3 C4 C16 122.5(4)
C5 C4 C16 116.1(4)
C6 C5 C4 118.4(4)
C6 C5 C17 123.1(4)
C4 C5 C17 118.4(4)
C5 C6 C7 134.0(4)
C5 C6 S 121.4(3)
C7 C6 S 104.5(3)
C8 C7 C6 118.4(4)
C8 C7 H7 124(3)
C6 C7 H7 118(3)
C7 C8 C18 124.4(5)
C7 C8 C9 116.0(4)
C18 C8 C9 119.3(4)
C8 C9 C10 118.4(4)
C8 C9 S 103.6(3)
C10 C9 S 111.7(3)
C8 C9 H9 109(4)
C10 C9 H9 112(4)
S C9 H9 99(4)
C11 C10 C15 118.2(5)
C11 C10 C9 122.1(5)
C15 C10 C9 119.7(5)
C10 C11 C12 121.1(7)
C10 C11 H11 117(3)
C12 C11 H11 122(3)
C13 C12 C11 119.1(8)
C13 C12 H12 121(4)
C11 C12 H12 117(4)
C14 C13 C12 120.6(6)
C14 C13 H13 122(4)
C12 C13 H13 117(4)
C13 C14 C15 119.1(7)
C13 C14 H14 128(5)
C15 C14 H14 113(5)
C14 C15 C10 121.8(7)
C14 C15 H15 119(4)
C10 C15 H15 119(4)
C4 C16 H16A 113(4)
C4 C16 H16B 115(3)
H16A C16 H16B 114(6)
C4 C16 H16C 103(4)
H16A C16 H16C 116(6)
H16B C16 H16C 94(5)
C21 C17 C19 106.6(5)
C21 C17 C20 110.8(5)
C19 C17 C20 108.1(5)
C21 C17 C5 110.6(4)
C19 C17 C5 111.5(4)
C20 C17 C5 109.2(4)
C8 C18 H18A 119(3)
C8 C18 H18B 102(5)
H18A C18 H18B 115(6)
C8 C18 H18C 114(4)
H18A C18 H18C 95(5)
H18B C18 H18C 113(6)
C17 C19 H19A 104(3)
C17 C19 H19B 112(3)
H19A C19 H19B 114(5)
C17 C19 H19C 107(3)
H19A C19 H19C 122(5)
H19B C19 H19C 99(4)
C17 C20 H20A 115(3)
C17 C20 H20B 109(4)
H20A C20 H20B 99(5)
C17 C20 H20C 112(4)
H20A C20 H20C 106(5)
H20B C20 H20C 115(5)
C17 C21 H21A 105(3)
C17 C21 H21B 114(4)
H21A C21 H21B 105(5)
C17 C21 H21C 114(4)
H21A C21 H21C 111(5)
H21B C21 H21C 108(5)

loop_
_geom_bond_atom_site_label_1
_geom_bond_atom_site_label_2
_geom_bond_distance
S O3 1.440(3)
S O2 1.441(3)
S C6 1.803(4)
S C9 1.829(4)
O1 C2 1.423(6)
O1 H1 0.91(10)
C2 C3 1.488(7)
C2 H2A 1.03(6)
C2 H2B 1.02(4)
C3 C4 1.325(7)
C3 H3 0.98(4)
C4 C5 1.508(6)
C4 C16 1.513(7)
C5 C6 1.351(6)
C5 C17 1.543(6)
C6 C7 1.464(6)
C7 C8 1.342(6)
C7 H7 0.99(5)
C8 C18 1.488(7)
C8 C9 1.494(6)
C9 C10 1.500(6)
C9 H9 0.83(5)
C10 C11 1.367(8)
C10 C15 1.384(7)
C11 C12 1.391(9)
C11 H11 0.84(4)
C12 C13 1.377(11)
C12 H12 0.89(6)
C13 C14 1.371(11)
C13 H13 1.01(6)
C14 C15 1.371(9)
C14 H14 1.05(9)
C15 H15 0.93(6)
C16 H16A 1.00(8)
C16 H16B 0.96(6)
C16 H16C 1.05(8)
C17 C21 1.536(7)
C17 C19 1.538(7)
C17 C20 1.542(7)
C18 H18A 1.09(7)
C18 H18B 0.91(8)
C18 H18C 1.04(7)
C19 H19A 0.86(5)
C19 H19B 1.00(5)
C19 H19C 1.01(6)
C20 H20A 1.12(7)
C20 H20B 1.03(7)
C20 H20C 0.91(7)
C21 H21A 0.90(5)
C21 H21B 0.86(6)
C21 H21C 1.04(7)
